data_4339923
loop_
_publ_author_name
'Chomitz, Wayne A.'
'Minasian, Stefan G.'
'Sutton, Andrew D.'
'Arnold, John'

_publ_section_title
;
 Synthesis and reactivity of metal complexes supported by the tetradentate
 monoanionic ligand bis(2-picolyl)(2-hydroxy-3,5-di-tert-butylbenzyl)amide
 (BPPA).
;
_journal_issue 17
_journal_name_full 'Inorganic chemistry'
_journal_page_first 7199
_journal_page_last 7209
_journal_paper_doi 10.1021/ic700775k
_journal_volume 46
_journal_year 2007
_chemical_formula_moiety 'C29 H34 Cl5.10 Ga N3 O'
_chemical_formula_sum 'C29 H34 Cl5.1 Ga N3 O'
_chemical_formula_weight 691.11
_chemical_name_systematic
; 
 ? 
;
_space_group_IT_number 88
_symmetry_cell_setting tetragonal
_symmetry_space_group_name_Hall '-I 4ad'
_symmetry_space_group_name_H-M 'I 41/a :2'
_atom_sites_solution_hydrogens geom
_atom_sites_solution_primary direct
_atom_sites_solution_secondary difmap
_audit_creation_method SHELXL-97
_cell_angle_alpha 90.00
_cell_angle_beta 90.00
_cell_angle_gamma 90.00
_cell_formula_units_Z 16
_cell_length_a 25.573(4)
_cell_length_b 25.573(4)
_cell_length_c 19.420(5)
_cell_measurement_reflns_used 2963
_cell_measurement_temperature 453(2)
_cell_measurement_theta_max 41.628
_cell_measurement_theta_min 4.505
_cell_volume 12700(4)
_computing_cell_refinement 'Bruker SAINT v7.07'
_computing_data_collection 'Bruker SMART v5.631'
_computing_data_reduction 'Bruker SAINT v7.07'
_computing_structure_refinement 'SHELXL-97 (Sheldrick, 1997)'
_computing_structure_solution 'SHELXS-97 (Sheldrick, 1990)'
_diffrn_ambient_temperature 453(2)
_diffrn_measured_fraction_theta_full 0.996
_diffrn_measured_fraction_theta_max 0.996
_diffrn_measurement_device_type 'Bruker APEX'
_diffrn_measurement_method '\w scans'
_diffrn_radiation_monochromator graphite
_diffrn_radiation_source 'fine-focus sealed tube'
_diffrn_radiation_type MoK\a
_diffrn_radiation_wavelength 0.71073
_diffrn_reflns_av_R_equivalents 0.1119
_diffrn_reflns_av_sigmaI/netI 0.2213
_diffrn_reflns_limit_h_max 31
_diffrn_reflns_limit_h_min -28
_diffrn_reflns_limit_k_max 31
_diffrn_reflns_limit_k_min -31
_diffrn_reflns_limit_l_max 24
_diffrn_reflns_limit_l_min -15
_diffrn_reflns_number 35714
_diffrn_reflns_theta_full 26.38
_diffrn_reflns_theta_max 26.38
_diffrn_reflns_theta_min 1.32
_diffrn_standards_decay_% 0
_diffrn_standards_interval_count 0
_diffrn_standards_interval_time 0
_diffrn_standards_number 0
_exptl_absorpt_coefficient_mu 1.323
_exptl_absorpt_correction_T_max 1
_exptl_absorpt_correction_T_min 0.76
_exptl_absorpt_correction_type empirical
_exptl_absorpt_process_details 'Blessing, 1995'
_exptl_crystal_colour colorless
_exptl_crystal_density_diffrn 1.446
_exptl_crystal_density_method 'not measured'
_exptl_crystal_description needle
_exptl_crystal_F_000 5675
_exptl_crystal_size_max 0.15
_exptl_crystal_size_mid 0.15
_exptl_crystal_size_min 0.12
_refine_diff_density_max 0.981
_refine_diff_density_min -1.256
_refine_diff_density_rms 0.121
_refine_ls_extinction_method none
_refine_ls_goodness_of_fit_ref 1.010
_refine_ls_hydrogen_treatment constr
_refine_ls_matrix_type full
_refine_ls_number_parameters 333
_refine_ls_number_reflns 6470
_refine_ls_number_restraints 0
_refine_ls_restrained_S_all 1.010
_refine_ls_R_factor_all 0.1620
_refine_ls_R_factor_gt 0.0862
_refine_ls_shift/su_max 0.001
_refine_ls_shift/su_mean 0.000
_refine_ls_structure_factor_coef Fsqd
_refine_ls_weighting_details 'calc w=1/[\s^2^(Fo^2^)+(0.1150P)^2^+0.0000P] where P=(Fo^2^+2Fc^2^)/3'
_refine_ls_weighting_scheme calc
_refine_ls_wR_factor_gt 0.2407
_refine_ls_wR_factor_ref 0.2528
_reflns_number_gt 2751
_reflns_number_total 6470
_reflns_threshold_expression >2sigma(I)
_cod_data_source_file ic700775k-file006.cif
_cod_data_source_block sgm1144m
_cod_original_cell_volume 12701(4)
_cod_original_sg_symbol_H-M 'I 41/a'
_cod_original_formula_sum 'C29 H34 Cl5.10 Ga N3 O'
_cod_database_code 4339923

loop_
_symmetry_equiv_pos_as_xyz
'x, y, z'
'-x+1/2, -y, z+1/2'
'-y+3/4, x+1/4, z+1/4'
'y+3/4, -x+3/4, z+3/4'
'x+1/2, y+1/2, z+1/2'
'-x+1, -y+1/2, z+1'
'-y+5/4, x+3/4, z+3/4'
'y+5/4, -x+5/4, z+5/4'
'-x, -y, -z'
'x-1/2, y, -z-1/2'
'y-3/4, -x-1/4, -z-1/4'
'-y-3/4, x-3/4, -z-3/4'
'-x+1/2, -y+1/2, -z+1/2'
'x, y+1/2, -z'
'y-1/4, -x+1/4, -z+1/4'
'-y-1/4, x-1/4, -z-1/4'

loop_
_atom_site_label
_atom_site_type_symbol
_atom_site_fract_x
_atom_site_fract_y
_atom_site_fract_z
_atom_site_U_iso_or_equiv
_atom_site_adp_type
_atom_site_occupancy
_atom_site_symmetry_multiplicity
_atom_site_calc_flag
_atom_site_refinement_flags
Ga1 Ga 0.63232(4) 0.40706(4) 0.05373(5) 0.0273(3) Uani 1 1 d .
Cl1 Cl 0.64844(9) 0.45396(10) -0.04706(11) 0.0382(6) Uani 1 1 d .
Cl2 Cl 0.59036(9) 0.34072(10) -0.00176(12) 0.0439(7) Uani 1 1 d .
Cl3 Cl 0.90207(19) 0.6104(2) 0.2631(2) 0.1265(16) Uiso 1 1 d .
Cl4 Cl 0.4615(2) 0.3193(2) -0.0590(3) 0.1447(19) Uiso 1 1 d .
Cl5 Cl 0.9595(2) 0.2954(2) 0.3816(5) 0.249(5) Uani 1 1 d .
O1 O 0.6978(2) 0.3727(2) 0.0566(3) 0.0264(14) Uani 1 1 d .
N3 N 0.5645(3) 0.4554(3) 0.0691(4) 0.0336(19) Uiso 1 1 d .
N1 N 0.6609(2) 0.4708(3) 0.1148(3) 0.0244(17) Uani 1 1 d .
N2 N 0.6145(3) 0.3773(3) 0.1540(4) 0.0316(18) Uani 1 1 d .
C17 C 0.6344(3) 0.4064(4) 0.2055(4) 0.036(2) Uani 1 1 d .
C6 C 0.7484(3) 0.4320(3) 0.1257(4) 0.024(2) Uani 1 1 d .
C1 C 0.7361(3) 0.3809(3) 0.1054(4) 0.026(2) Uani 1 1 d .
C7 C 0.7174(3) 0.4765(3) 0.1005(5) 0.030(2) Uani 1 1 d .
H7A H 0.7226 0.4800 0.0512 0.036 Uiso 1 1 calc R
H7B H 0.7300 0.5083 0.1221 0.036 Uiso 1 1 calc R
C12 C 0.8534(4) 0.4083(4) 0.2635(5) 0.041(3) Uani 1 1 d .
C25 C 0.4826(4) 0.5213(5) 0.0999(5) 0.047(3) Uani 1 1 d .
H25A H 0.4555 0.5444 0.1097 0.056 Uiso 1 1 calc R
C3 C 0.8005(3) 0.3489(4) 0.1834(4) 0.033(2) Uani 1 1 d .
H3A H 0.8177 0.3206 0.2033 0.040 Uiso 1 1 calc R
C2 C 0.7627(3) 0.3380(3) 0.1324(4) 0.032(2) Uani 1 1 d .
C8 C 0.7528(4) 0.2815(3) 0.1080(5) 0.039(3) Uani 1 1 d .
C21 C 0.5921(4) 0.3324(4) 0.1680(5) 0.047(3) Uani 1 1 d .
H21A H 0.5783 0.3131 0.1318 0.056 Uiso 1 1 calc R
C4 C 0.8142(3) 0.3992(4) 0.2066(4) 0.031(2) Uani 1 1 d .
C23 C 0.5735(3) 0.5025(3) 0.0903(4) 0.029(2) Uani 1 1 d .
C11 C 0.6975(4) 0.2655(4) 0.1246(5) 0.050(3) Uani 1 1 d .
H11A H 0.6735 0.2895 0.1035 0.075 Uiso 1 1 calc R
H11B H 0.6925 0.2658 0.1736 0.075 Uiso 1 1 calc R
H11C H 0.6912 0.2309 0.1073 0.075 Uiso 1 1 calc R
C16 C 0.6525(3) 0.4593(3) 0.1891(4) 0.031(2) Uani 1 1 d .
H16A H 0.6852 0.4653 0.2132 0.037 Uiso 1 1 calc R
H16B H 0.6272 0.4840 0.2069 0.037 Uiso 1 1 calc R
C18 C 0.6347(4) 0.3872(4) 0.2734(5) 0.044(3) Uani 1 1 d .
H18A H 0.6513 0.4055 0.3085 0.053 Uiso 1 1 calc R
C13 C 0.9009(5) 0.3763(5) 0.2548(7) 0.095(5) Uani 1 1 d .
H13A H 0.9173 0.3848 0.2118 0.142 Uiso 1 1 calc R
H13B H 0.8915 0.3399 0.2550 0.142 Uiso 1 1 calc R
H13C H 0.9247 0.3832 0.2919 0.142 Uiso 1 1 calc R
C27 C 0.5137(3) 0.4376(4) 0.0639(4) 0.038(2) Uani 1 1 d .
H27A H 0.5073 0.4032 0.0507 0.045 Uiso 1 1 calc R
C5 C 0.7868(3) 0.4412(4) 0.1747(4) 0.030(2) Uani 1 1 d .
H5A H 0.7948 0.4754 0.1871 0.036 Uiso 1 1 calc R
C10 C 0.7904(4) 0.2408(4) 0.1443(5) 0.058(3) Uani 1 1 d .
H10A H 0.7829 0.2063 0.1277 0.087 Uiso 1 1 calc R
H10B H 0.7849 0.2420 0.1932 0.087 Uiso 1 1 calc R
H10C H 0.8260 0.2495 0.1342 0.087 Uiso 1 1 calc R
C24 C 0.5338(4) 0.5362(4) 0.1063(4) 0.040(3) Uani 1 1 d .
H24A H 0.5417 0.5697 0.1218 0.048 Uiso 1 1 calc R
C20 C 0.5879(5) 0.3123(4) 0.2349(5) 0.062(3) Uani 1 1 d .
H20A H 0.5710 0.2808 0.2438 0.074 Uiso 1 1 calc R
C15 C 0.8696(4) 0.4668(4) 0.2676(6) 0.061(3) Uani 1 1 d .
H15A H 0.8869 0.4767 0.2257 0.091 Uiso 1 1 calc R
H15B H 0.8928 0.4718 0.3058 0.091 Uiso 1 1 calc R
H15C H 0.8390 0.4880 0.2737 0.091 Uiso 1 1 calc R
C9 C 0.7646(4) 0.2762(4) 0.0312(5) 0.048(3) Uani 1 1 d .
H9A H 0.7426 0.2996 0.0056 0.072 Uiso 1 1 calc R
H9B H 0.7580 0.2409 0.0168 0.072 Uiso 1 1 calc R
H9C H 0.8006 0.2847 0.0229 0.072 Uiso 1 1 calc R
C14 C 0.8258(5) 0.3943(5) 0.3330(5) 0.076(4) Uani 1 1 d .
H14A H 0.8159 0.3581 0.3327 0.114 Uiso 1 1 calc R
H14B H 0.7952 0.4156 0.3385 0.114 Uiso 1 1 calc R
H14C H 0.8494 0.4007 0.3706 0.114 Uiso 1 1 calc R
C22 C 0.6298(3) 0.5169(3) 0.0946(5) 0.036(2) Uani 1 1 d .
H22A H 0.6418 0.5298 0.0504 0.044 Uiso 1 1 calc R
H22B H 0.6345 0.5446 0.1283 0.044 Uiso 1 1 calc R
C26 C 0.4726(4) 0.4699(5) 0.0780(5) 0.052(3) Uani 1 1 d .
H26A H 0.4384 0.4581 0.0732 0.063 Uiso 1 1 calc R
C19 C 0.6098(5) 0.3409(5) 0.2861(5) 0.066(4) Uani 1 1 d .
H19A H 0.6078 0.3287 0.3312 0.079 Uiso 1 1 calc R
C28 C 0.9420(7) 0.6460(7) 0.3195(9) 0.119(6) Uiso 1 1 d .
C29 C 1.0000 0.2500 0.4260(14) 0.136(9) Uiso 1 2 d S
C30 C 0.9102(11) 0.6528(11) 0.2886(14) 0.072(8) Uiso 0.50 1 d P
Cl6 Cl 0.419(3) 0.276(3) -0.002(4) 0.20(3) Uiso 0.10 1 d P

loop_
_atom_site_aniso_label
_atom_site_aniso_U_11
_atom_site_aniso_U_22
_atom_site_aniso_U_33
_atom_site_aniso_U_23
_atom_site_aniso_U_13
_atom_site_aniso_U_12
Ga1 0.0262(6) 0.0348(6) 0.0208(5) 0.0000(4) -0.0021(4) -0.0042(5)
Cl1 0.0306(13) 0.0529(16) 0.0310(13) 0.0137(12) 0.0068(10) 0.0094(12)
Cl2 0.0453(15) 0.0539(16) 0.0326(14) -0.0103(12) -0.0064(12) -0.0169(13)
Cl5 0.177(6) 0.102(4) 0.468(13) 0.063(6) -0.176(7) -0.041(4)
O1 0.031(3) 0.030(3) 0.018(3) -0.002(3) -0.006(3) -0.002(3)
N1 0.022(4) 0.024(4) 0.027(4) -0.001(3) -0.004(3) 0.003(3)
N2 0.035(5) 0.030(5) 0.029(4) 0.003(4) 0.000(4) -0.004(4)
C17 0.032(6) 0.050(6) 0.027(5) -0.005(5) -0.003(4) 0.016(5)
C6 0.022(5) 0.033(5) 0.017(4) -0.004(4) 0.007(4) -0.003(4)
C1 0.021(5) 0.036(5) 0.021(5) -0.001(4) 0.008(4) 0.000(4)
C7 0.032(5) 0.020(5) 0.038(6) 0.000(4) 0.008(4) 0.000(4)
C12 0.038(6) 0.056(7) 0.030(6) -0.003(5) -0.009(5) 0.009(5)
C25 0.040(7) 0.075(9) 0.026(6) 0.010(6) 0.007(5) 0.015(6)
C3 0.039(6) 0.043(6) 0.018(5) 0.006(4) -0.004(4) 0.011(5)
C2 0.039(6) 0.036(6) 0.020(5) 0.003(4) -0.001(4) 0.002(5)
C8 0.050(7) 0.027(5) 0.039(6) 0.006(4) -0.022(5) 0.009(5)
C21 0.065(7) 0.044(7) 0.032(6) -0.002(5) 0.010(5) -0.016(6)
C4 0.025(5) 0.045(6) 0.021(5) -0.011(4) -0.004(4) -0.007(5)
C23 0.027(5) 0.037(6) 0.024(5) 0.007(4) 0.001(4) 0.008(5)
C11 0.059(7) 0.040(6) 0.052(7) 0.013(5) -0.007(6) -0.013(6)
C16 0.027(5) 0.043(6) 0.023(5) -0.011(4) -0.005(4) 0.006(4)
C18 0.067(8) 0.041(6) 0.023(5) -0.001(5) -0.010(5) 0.008(6)
C13 0.090(11) 0.100(11) 0.094(11) -0.026(9) -0.044(9) 0.005(9)
C27 0.031(6) 0.062(7) 0.020(5) 0.006(5) 0.002(4) -0.010(5)
C5 0.020(5) 0.038(6) 0.031(5) -0.005(4) 0.008(4) -0.002(4)
C10 0.092(9) 0.045(7) 0.037(6) 0.002(5) -0.019(6) 0.013(7)
C24 0.044(7) 0.053(7) 0.024(5) 0.012(5) 0.000(5) 0.006(6)
C20 0.107(10) 0.043(7) 0.037(7) 0.011(5) 0.007(7) -0.007(7)
C15 0.053(7) 0.066(8) 0.063(8) 0.000(6) -0.029(6) -0.014(6)
C9 0.074(8) 0.040(6) 0.030(6) -0.009(5) -0.010(5) 0.014(6)
C14 0.090(10) 0.108(11) 0.031(6) 0.024(7) -0.010(6) -0.019(8)
C22 0.036(6) 0.035(6) 0.038(6) 0.005(4) -0.005(5) 0.008(5)
C26 0.024(6) 0.115(11) 0.018(5) 0.014(6) 0.003(4) 0.001(7)
C19 0.115(11) 0.059(8) 0.023(6) 0.016(6) 0.007(6) 0.034(8)

loop_
_atom_type_symbol
_atom_type_description
_atom_type_scat_dispersion_real
_atom_type_scat_dispersion_imag
_atom_type_scat_source
C C 0.0033 0.0016 'International Tables Vol C Tables 4.2.6.8 and 6.1.1.4'
H H 0.0000 0.0000 'International Tables Vol C Tables 4.2.6.8 and 6.1.1.4'
N N 0.0061 0.0033 'International Tables Vol C Tables 4.2.6.8 and 6.1.1.4'
O O 0.0106 0.0060 'International Tables Vol C Tables 4.2.6.8 and 6.1.1.4'
Cl Cl 0.1484 0.1585 'International Tables Vol C Tables 4.2.6.8 and 6.1.1.4'
Ga Ga 0.2307 1.6083 'International Tables Vol C Tables 4.2.6.8 and 6.1.1.4'

loop_
_geom_angle_atom_site_label_1
_geom_angle_atom_site_label_2
_geom_angle_atom_site_label_3
_geom_angle
O1 Ga1 N2 89.8(2)
O1 Ga1 N1 92.0(2)
N2 Ga1 N1 80.8(3)
O1 Ga1 N3 167.6(3)
N2 Ga1 N3 84.6(3)
N1 Ga1 N3 76.2(3)
O1 Ga1 Cl2 94.90(17)
N2 Ga1 Cl2 93.7(2)
N1 Ga1 Cl2 171.16(19)
N3 Ga1 Cl2 96.5(2)
O1 Ga1 Cl1 96.16(17)
N2 Ga1 Cl1 169.8(2)
N1 Ga1 Cl1 90.78(19)
N3 Ga1 Cl1 87.9(2)
Cl2 Ga1 Cl1 93.97(9)
C1 O1 Ga1 125.5(5)
C23 N3 C27 119.8(8)
C23 N3 Ga1 115.8(6)
C27 N3 Ga1 124.0(6)
C22 N1 C7 113.3(6)
C22 N1 C16 109.8(6)
C7 N1 C16 110.0(6)
C22 N1 Ga1 106.1(5)
C7 N1 Ga1 107.7(5)
C16 N1 Ga1 109.7(5)
C21 N2 C17 119.7(8)
C21 N2 Ga1 126.4(6)
C17 N2 Ga1 113.5(6)
N2 C17 C18 120.4(9)
N2 C17 C16 117.9(8)
C18 C17 C16 121.6(8)
C5 C6 C1 120.6(8)
C5 C6 C7 118.7(8)
C1 C6 C7 120.5(8)
O1 C1 C2 119.1(8)
O1 C1 C6 119.6(7)
C2 C1 C6 121.3(8)
C6 C7 N1 112.7(7)
C6 C7 H7A 109.1
N1 C7 H7A 109.1
C6 C7 H7B 109.1
N1 C7 H7B 109.1
H7A C7 H7B 107.8
C13 C12 C4 112.1(8)
C13 C12 C15 108.8(9)
C4 C12 C15 111.3(8)
C13 C12 C14 110.0(9)
C4 C12 C14 107.3(8)
C15 C12 C14 107.2(9)
C24 C25 C26 117.5(10)
C24 C25 H25A 121.2
C26 C25 H25A 121.2
C4 C3 C2 125.1(8)
C4 C3 H3A 117.5
C2 C3 H3A 117.5
C1 C2 C3 116.3(8)
C1 C2 C8 122.8(8)
C3 C2 C8 120.8(8)
C11 C8 C9 111.7(8)
C11 C8 C2 110.1(8)
C9 C8 C2 110.5(7)
C11 C8 C10 107.2(8)
C9 C8 C10 104.8(8)
C2 C8 C10 112.3(7)
N2 C21 C20 123.2(9)
N2 C21 H21A 118.4
C20 C21 H21A 118.4
C3 C4 C5 115.4(7)
C3 C4 C12 122.7(8)
C5 C4 C12 121.9(8)
N3 C23 C24 121.8(9)
N3 C23 C22 114.9(8)
C24 C23 C22 123.3(9)
C8 C11 H11A 109.5
C8 C11 H11B 109.5
H11A C11 H11B 109.5
C8 C11 H11C 109.5
H11A C11 H11C 109.5
H11B C11 H11C 109.5
C17 C16 N1 116.1(7)
C17 C16 H16A 108.3
N1 C16 H16A 108.3
C17 C16 H16B 108.3
N1 C16 H16B 108.3
H16A C16 H16B 107.4
C19 C18 C17 118.0(9)
C19 C18 H18A 121.0
C17 C18 H18A 121.0
C12 C13 H13A 109.5
C12 C13 H13B 109.5
H13A C13 H13B 109.5
C12 C13 H13C 109.5
H13A C13 H13C 109.5
H13B C13 H13C 109.5
C26 C27 N3 120.7(9)
C26 C27 H27A 119.7
N3 C27 H27A 119.7
C6 C5 C4 121.3(8)
C6 C5 H5A 119.3
C4 C5 H5A 119.3
C8 C10 H10A 109.5
C8 C10 H10B 109.5
H10A C10 H10B 109.5
C8 C10 H10C 109.5
H10A C10 H10C 109.5
H10B C10 H10C 109.5
C23 C24 C25 120.9(10)
C23 C24 H24A 119.5
C25 C24 H24A 119.5
C19 C20 C21 116.7(10)
C19 C20 H20A 121.6
C21 C20 H20A 121.6
C12 C15 H15A 109.5
C12 C15 H15B 109.5
H15A C15 H15B 109.5
C12 C15 H15C 109.5
H15A C15 H15C 109.5
H15B C15 H15C 109.5
C8 C9 H9A 109.5
C8 C9 H9B 109.5
H9A C9 H9B 109.5
C8 C9 H9C 109.5
H9A C9 H9C 109.5
H9B C9 H9C 109.5
C12 C14 H14A 109.5
C12 C14 H14B 109.5
H14A C14 H14B 109.5
C12 C14 H14C 109.5
H14A C14 H14C 109.5
H14B C14 H14C 109.5
N1 C22 C23 109.7(7)
N1 C22 H22A 109.7
C23 C22 H22A 109.7
N1 C22 H22B 109.7
C23 C22 H22B 109.7
H22A C22 H22B 108.2
C27 C26 C25 119.1(10)
C27 C26 H26A 120.4
C25 C26 H26A 120.4
C20 C19 C18 121.8(10)
C20 C19 H19A 119.1
C18 C19 H19A 119.1

loop_
_geom_bond_atom_site_label_1
_geom_bond_atom_site_label_2
_geom_bond_distance
Ga1 O1 1.890(5)
Ga1 N2 2.140(7)
Ga1 N1 2.143(6)
Ga1 N3 2.150(7)
Ga1 Cl2 2.278(2)
Ga1 Cl1 2.332(2)
O1 C1 1.378(9)
N3 C23 1.294(10)
N3 C27 1.382(10)
N1 C22 1.476(10)
N1 C7 1.481(10)
N2 C21 1.310(11)
C6 C5 1.387(11)
C6 C1 1.403(11)
C1 C2 1.393(11)
C12 C4 1.510(12)
C25 C24 1.369(13)
C25 C26 1.405(14)
C25 H25A 0.9300
C3 C4 1.407(12)
C3 C2 1.413(11)
C3 H3A 0.9300
C2 C8 1.541(12)
C8 C11 1.508(13)
C8 C9 1.528(12)
C8 C10 1.582(12)
C21 C20 1.404(13)
C21 H21A 0.9300
C4 C5 1.424(12)
C23 C24 1.368(12)
C23 C22 1.489(11)
C11 H11A 0.9600
C11 H11B 0.9600
C11 H11C 0.9600
C16 H16A 0.9700
C16 H16B 0.9700
C18 C19 1.368(14)
C18 H18A 0.9300
C13 H13A 0.9600
C13 H13B 0.9600
C13 H13C 0.9600
C27 C26 1.364(13)
C27 H27A 0.9300
C5 H5A 0.9300
C10 H10A 0.9600
C10 H10B 0.9600
C10 H10C 0.9600
C24 H24A 0.9300
C20 C19 1.355(15)
C20 H20A 0.9300
C15 H15A 0.9600
C15 H15B 0.9600
C15 H15C 0.9600
C9 H9A 0.9600
C9 H9B 0.9600
C9 H9C 0.9600
C14 H14A 0.9600
C14 H14B 0.9600
C14 H14C 0.9600
C22 H22A 0.9700
C22 H22B 0.9700
C26 H26A 0.9300
C19 H19A 0.9300
C28 C30 1.02(3)

loop_
_geom_torsion_atom_site_label_1
_geom_torsion_atom_site_label_2
_geom_torsion_atom_site_label_3
_geom_torsion_atom_site_label_4
_geom_torsion
N2 Ga1 O1 C1 -59.2(6)
N1 Ga1 O1 C1 21.5(6)
N3 Ga1 O1 C1 4.0(15)
Cl2 Ga1 O1 C1 -152.9(6)
Cl1 Ga1 O1 C1 112.5(6)
O1 Ga1 N3 C23 34.1(15)
N2 Ga1 N3 C23 97.8(6)
N1 Ga1 N3 C23 16.0(6)
Cl2 Ga1 N3 C23 -169.1(6)
Cl1 Ga1 N3 C23 -75.3(6)
O1 Ga1 N3 C27 -139.7(11)
N2 Ga1 N3 C27 -76.0(6)
N1 Ga1 N3 C27 -157.8(7)
Cl2 Ga1 N3 C27 17.1(6)
Cl1 Ga1 N3 C27 110.9(6)
O1 Ga1 N1 C22 151.8(5)
N2 Ga1 N1 C22 -118.8(5)
N3 Ga1 N1 C22 -32.1(5)
Cl1 Ga1 N1 C22 55.6(5)
O1 Ga1 N1 C7 30.1(5)
N2 Ga1 N1 C7 119.5(5)
N3 Ga1 N1 C7 -153.8(5)
Cl1 Ga1 N1 C7 -66.1(5)
O1 Ga1 N1 C16 -89.7(5)
N2 Ga1 N1 C16 -0.2(5)
N3 Ga1 N1 C16 86.5(5)
Cl1 Ga1 N1 C16 174.1(5)
O1 Ga1 N2 C21 -88.4(8)
N1 Ga1 N2 C21 179.6(8)
N3 Ga1 N2 C21 102.8(8)
Cl2 Ga1 N2 C21 6.5(8)
Cl1 Ga1 N2 C21 145.7(10)
O1 Ga1 N2 C17 83.8(6)
N1 Ga1 N2 C17 -8.2(6)
N3 Ga1 N2 C17 -85.1(6)
Cl2 Ga1 N2 C17 178.7(6)
Cl1 Ga1 N2 C17 -42.2(15)
C21 N2 C17 C18 4.6(13)
Ga1 N2 C17 C18 -168.1(7)
C21 N2 C17 C16 -171.7(8)
Ga1 N2 C17 C16 15.6(10)
Ga1 O1 C1 C2 137.7(6)
Ga1 O1 C1 C6 -43.6(9)
C5 C6 C1 O1 179.9(7)
C7 C6 C1 O1 5.8(11)
C5 C6 C1 C2 -1.5(12)
C7 C6 C1 C2 -175.6(8)
C5 C6 C7 N1 -119.2(8)
C1 C6 C7 N1 55.1(10)
C22 N1 C7 C6 175.5(7)
C16 N1 C7 C6 52.2(9)
Ga1 N1 C7 C6 -67.4(7)
O1 C1 C2 C3 -178.3(7)
C6 C1 C2 C3 3.0(12)
O1 C1 C2 C8 2.5(12)
C6 C1 C2 C8 -176.1(8)
C4 C3 C2 C1 -2.4(13)
C4 C3 C2 C8 176.7(8)
C1 C2 C8 C11 -63.7(11)
C3 C2 C8 C11 117.3(9)
C1 C2 C8 C9 60.3(11)
C3 C2 C8 C9 -118.8(9)
C1 C2 C8 C10 177.0(8)
C3 C2 C8 C10 -2.1(12)
C17 N2 C21 C20 -0.6(15)
Ga1 N2 C21 C20 171.1(8)
C2 C3 C4 C5 0.1(13)
C2 C3 C4 C12 177.4(9)
C13 C12 C4 C3 45.8(13)
C15 C12 C4 C3 167.9(8)
C14 C12 C4 C3 -75.2(11)
C13 C12 C4 C5 -137.1(10)
C15 C12 C4 C5 -15.0(12)
C14 C12 C4 C5 102.0(10)
C27 N3 C23 C24 -1.7(12)
Ga1 N3 C23 C24 -175.7(6)
C27 N3 C23 C22 179.2(7)
Ga1 N3 C23 C22 5.1(9)
N2 C17 C16 N1 -16.3(11)
C18 C17 C16 N1 167.5(8)
C22 N1 C16 C17 124.4(8)
C7 N1 C16 C17 -110.2(8)
Ga1 N1 C16 C17 8.1(9)
N2 C17 C18 C19 -6.2(14)
C16 C17 C18 C19 170.0(9)
C23 N3 C27 C26 2.9(12)
Ga1 N3 C27 C26 176.4(6)
C1 C6 C5 C4 -1.0(12)
C7 C6 C5 C4 173.2(8)
C3 C4 C5 C6 1.6(12)
C12 C4 C5 C6 -175.7(8)
N3 C23 C24 C25 -0.6(13)
C22 C23 C24 C25 178.5(8)
C26 C25 C24 C23 1.6(13)
N2 C21 C20 C19 -1.8(17)
C7 N1 C22 C23 162.7(7)
C16 N1 C22 C23 -73.8(8)
Ga1 N1 C22 C23 44.7(8)
N3 C23 C22 N1 -34.1(10)
C24 C23 C22 N1 146.7(8)
N3 C27 C26 C25 -1.8(13)
C24 C25 C26 C27 -0.4(13)
C21 C20 C19 C18 0.1(18)
C17 C18 C19 C20 3.8(17)
